data_4035593
loop_
_publ_author_name
'Su, Jun-Cheng'
'Wang, Shan'
'Cheng, Wen'
'Huang, Xiao-Jun'
'Li, Man-Mei'
'Jiang, Ren-Wang'
'Li, Yao-Lan'
'Wang, Lei'
'Ye, Wen-Cai'
'Wang, Ying'

_publ_section_title
;
 Phloroglucinol Derivatives with Unusual Skeletons from Cleistocalyx
 operculatus and Their in Vitro Antiviral Activity.
;
_journal_issue 15
_journal_name_full 'The Journal of organic chemistry'
_journal_page_first 8522
_journal_page_last 8532
_journal_paper_doi 10.1021/acs.joc.8b01050
_journal_volume 83
_journal_year 2018
_chemical_formula_moiety 'C36 H34 O8'
_chemical_formula_sum 'C36 H34 O8'
_chemical_formula_weight 594.63
_chemical_name_systematic 'cleistoperlone A'
_space_group_crystal_system monoclinic
_space_group_IT_number 15
_space_group_name_Hall '-C 2yc'
_space_group_name_H-M_alt 'C 1 2/c 1'
_atom_sites_solution_hydrogens geom
_atom_sites_solution_primary dual
_audit_creation_date 2017-09-01
_audit_creation_method
;
Olex2 1.2
(compiled 2017.01.04 svn.r3372 for OlexSys, GUI svn.r5289)
;
_audit_update_record
;
2017-09-07 deposited with the CCDC.
2018-04-25 downloaded from the CCDC.
;
_cell_angle_alpha 90.0
_cell_angle_beta 96.1889(11)
_cell_angle_gamma 90.0
_cell_formula_units_Z 8
_cell_length_a 24.7977(3)
_cell_length_b 13.25910(16)
_cell_length_c 18.0031(2)
_cell_measurement_reflns_used 7694
_cell_measurement_temperature 150.00(10)
_cell_measurement_theta_max 73.8550
_cell_measurement_theta_min 3.7690
_cell_volume 5884.83(12)
_computing_cell_refinement 'CrysAlisPro 1.171.38.43 (Rigaku OD, 2015)'
_computing_data_collection 'CrysAlisPro 1.171.38.43 (Rigaku OD, 2015)'
_computing_data_reduction 'CrysAlisPro 1.171.38.43 (Rigaku OD, 2015)'
_computing_molecular_graphics 'Olex2 (Dolomanov et al., 2009)'
_computing_publication_material 'Olex2 (Dolomanov et al., 2009)'
_computing_structure_refinement 'ShelXL (Sheldrick, 2015)'
_computing_structure_solution 'ShelXT (Sheldrick, 2015)'
_diffrn_ambient_environment N~2~
_diffrn_ambient_temperature 150.00(10)
_diffrn_detector 'CCD plate'
_diffrn_detector_area_resol_mean 5.2913
_diffrn_detector_type AtlasS2
_diffrn_measured_fraction_theta_full 1.000
_diffrn_measured_fraction_theta_max 0.968
_diffrn_measurement_details
;
List of Runs (angles in degrees, time in seconds):

  # Type    Start    End  Width  t~exp~   \w     \q     \k     \f   Frames
#--------------------------------------------------------------------------
  1  \w    -66.00  24.00   1.00    2.11    --  -41.89  37.00  30.00   90
  2  \w     25.00  80.00   1.00    2.11    --   41.89-125.00-150.00   55
  3  \w     60.00 125.00   1.00    8.45    --  107.79 -77.00 -90.00   65
  4  \w    108.00 135.00   1.00    8.45    --  107.79 -30.00-120.00   27
  5  \w     84.00 178.00   1.00    8.45    --  107.79  45.00  60.00   94
  6  \w     94.00 162.00   1.00    8.45    --  107.79 125.00 -60.00   68
  7  \w     88.00 164.00   1.00    8.45    --  107.79  45.00 120.00   76
  8  \w     86.00 114.00   1.00    8.45    --  107.79 -30.00  90.00   28
  9  \w     37.00  65.00   1.00    8.45    --  107.79 -30.00  90.00   28
 10  \w     36.00  63.00   1.00    8.45    --  107.79 -30.00-120.00   27
 11  \w   -116.00 -21.00   1.00    2.11    --  -41.89 -37.00-150.00   95
;
_diffrn_measurement_device 'four-circle diffractometer'
_diffrn_measurement_device_type 'SuperNova, Dual, Cu at zero, AtlasS2'
_diffrn_measurement_method '\w scans'
_diffrn_orient_matrix_type 'CrysAlisPro convention (1999,Acta A55,543-557)'
_diffrn_orient_matrix_UB_11 0.0221603000
_diffrn_orient_matrix_UB_12 0.0642438000
_diffrn_orient_matrix_UB_13 -0.0612094000
_diffrn_orient_matrix_UB_21 0.0563324000
_diffrn_orient_matrix_UB_22 -0.0483224000
_diffrn_orient_matrix_UB_23 0.0185014000
_diffrn_orient_matrix_UB_31 -0.0154849000
_diffrn_orient_matrix_UB_32 -0.0839448000
_diffrn_orient_matrix_UB_33 -0.0575792000
_diffrn_radiation_monochromator mirror
_diffrn_radiation_probe x-ray
_diffrn_radiation_type CuK\a
_diffrn_radiation_wavelength 1.54184
_diffrn_reflns_av_R_equivalents 0.0123
_diffrn_reflns_av_unetI/netI 0.0150
_diffrn_reflns_Laue_measured_fraction_full 1.000
_diffrn_reflns_Laue_measured_fraction_max 0.968
_diffrn_reflns_limit_h_max 21
_diffrn_reflns_limit_h_min -30
_diffrn_reflns_limit_k_max 14
_diffrn_reflns_limit_k_min -15
_diffrn_reflns_limit_l_max 20
_diffrn_reflns_limit_l_min -22
_diffrn_reflns_number 11304
_diffrn_reflns_point_group_measured_fraction_full 1.000
_diffrn_reflns_point_group_measured_fraction_max 0.968
_diffrn_reflns_theta_full 67.684
_diffrn_reflns_theta_max 74.075
_diffrn_reflns_theta_min 3.586
_diffrn_source 'micro-focus sealed X-ray tube'
_diffrn_source_type 'SuperNova (Cu) X-ray Source'
_exptl_absorpt_coefficient_mu 0.774
_exptl_absorpt_correction_T_max 1.00000
_exptl_absorpt_correction_T_min 0.79856
_exptl_absorpt_correction_type multi-scan
_exptl_absorpt_process_details
;
CrysAlisPro 1.171.38.43 (Rigaku Oxford Diffraction, 2015)
Empirical absorption correction using spherical harmonics,
 implemented in SCALE3 ABSPACK scaling algorithm.
;
_exptl_crystal_colour yellow
_exptl_crystal_colour_primary yellow
_exptl_crystal_density_diffrn 1.342
_exptl_crystal_description block
_exptl_crystal_F_000 2512
_exptl_crystal_size_max 0.32
_exptl_crystal_size_mid 0.25
_exptl_crystal_size_min 0.07
_refine_diff_density_max 0.268
_refine_diff_density_min -0.269
_refine_diff_density_rms 0.038
_refine_ls_extinction_method none
_refine_ls_goodness_of_fit_ref 1.033
_refine_ls_hydrogen_treatment constr
_refine_ls_matrix_type full
_refine_ls_number_parameters 403
_refine_ls_number_reflns 5796
_refine_ls_number_restraints 0
_refine_ls_restrained_S_all 1.033
_refine_ls_R_factor_all 0.0371
_refine_ls_R_factor_gt 0.0341
_refine_ls_shift/su_max 0.001
_refine_ls_shift/su_mean 0.000
_refine_ls_structure_factor_coef Fsqd
_refine_ls_weighting_details 'w=1/[\s^2^(Fo^2^)+(0.0482P)^2^+3.7402P] where P=(Fo^2^+2Fc^2^)/3'
_refine_ls_weighting_scheme calc
_refine_ls_wR_factor_gt 0.0918
_refine_ls_wR_factor_ref 0.0944
_reflns_Friedel_coverage 0.000
_reflns_number_gt 5305
_reflns_number_total 5796
_reflns_threshold_expression 'I > 2\s(I)'
_cod_data_source_file jo8b01050_si_002.cif
_cod_data_source_block 1607078
_cod_original_cell_volume 5884.84(12)
_cod_database_code 4035593
_shelx_shelxl_version_number 2016/6
_chemical_oxdiff_formula 'C20 H20 N4 O4'
_chemical_oxdiff_usercomment SW-99
_shelx_space_group_comment
;
The symmetry employed for this shelxl refinement is uniquely defined
by the following loop, which should always be used as a source of
symmetry information in preference to the above space-group names.
They are only intended as comments.
;
_cell_oxdiff_angle_alpha 90.040(2)
_cell_oxdiff_angle_beta 96.166(2)
_cell_oxdiff_angle_gamma 90.008(2)
_cell_oxdiff_length_a 24.7989(6)
_cell_oxdiff_length_b 13.2546(4)
_cell_oxdiff_length_c 18.0077(5)
_cell_oxdiff_measurement_reflns_used 7697
_cell_oxdiff_volume 5884.8(3)
_reflns_odcompleteness_completeness 99.98
_reflns_odcompleteness_iscentric 1
_reflns_odcompleteness_theta 66.97
_olex2_refinement_description
;
1. Fixed Uiso
 At 1.2 times of:
  All C(H) groups, All C(H,H) groups
 At 1.5 times of:
  All C(H,H,H) groups, All O(H) groups
2.a Ternary CH refined with riding coordinates:
 C9'(H9')
2.b Secondary CH2 refined with riding coordinates:
 C17(H17A,H17B), C8'(H8'A,H8'B)
2.c Aromatic/amide H refined with riding coordinates:
 C8(H8), C9(H9), C11(H11), C12(H12), C13(H13), C14(H14), C15(H15), C11'(H11'),
 C12'(H12'), C13'(H13'), C14'(H14'), C15'(H15')
2.d Tetrahedral OH refined with riding coordinates:
 O4'(H4')
2.e Idealised Me refined as rotating group:
 C16(H16A,H16B,H16C), C18(H18A,H18B,H18C), C16'(H16D,H16E,H16F), C17'(H17C,
 H17D,H17E), C18'(H18D,H18E,H18F)
2.f Idealised tetrahedral OH refined as rotating group:
 O3(H3)
;
_olex2_submission_special_instructions 'No special instructions were received'
_oxdiff_exptl_absorpt_empirical_details
;
Empirical correction (ABSPACK) includes:
- Absorption correction using spherical harmonics
- Frame scaling
;
_oxdiff_exptl_absorpt_empirical_full_max 1.301
_oxdiff_exptl_absorpt_empirical_full_min 0.753

loop_
_space_group_symop_operation_xyz
'x, y, z'
'-x, y, -z+1/2'
'x+1/2, y+1/2, z'
'-x+1/2, y+1/2, -z+1/2'
'-x, -y, -z'
'x, -y, z-1/2'
'-x+1/2, -y+1/2, -z'
'x+1/2, -y+1/2, z-1/2'

loop_
_atom_site_label
_atom_site_type_symbol
_atom_site_fract_x
_atom_site_fract_y
_atom_site_fract_z
_atom_site_U_iso_or_equiv
_atom_site_adp_type
_atom_site_occupancy
_atom_site_site_symmetry_order
_atom_site_calc_flag
_atom_site_refinement_flags_posn
O1 O 0.61581(3) 0.59831(6) 0.75923(4) 0.02203(17) Uani 1 1 d .
O2 O 0.77234(3) 0.56487(6) 0.63481(4) 0.01961(16) Uani 1 1 d .
O3 O 0.67569(3) 0.26921(6) 0.68511(5) 0.02794(19) Uani 1 1 d .
H3 H 0.650857 0.249997 0.708224 0.042 Uiso 1 1 calc GR
O4 O 0.59965(4) 0.28171(7) 0.76214(6) 0.0400(2) Uani 1 1 d .
O1' O 0.84775(3) 0.46360(6) 0.67221(4) 0.02100(17) Uani 1 1 d .
O2' O 0.71236(3) 0.41293(7) 0.47697(5) 0.02948(19) Uani 1 1 d .
O3' O 0.84463(4) 0.66455(7) 0.45274(5) 0.0316(2) Uani 1 1 d .
O4' O 0.92232(3) 0.67573(7) 0.55404(5) 0.0296(2) Uani 1 1 d .
H4' H 0.904613 0.687239 0.513801 0.044 Uiso 1 1 calc R
C1 C 0.65231(4) 0.53525(8) 0.72919(6) 0.0188(2) Uani 1 1 d .
C2 C 0.69489(4) 0.58016(8) 0.69811(6) 0.0188(2) Uani 1 1 d .
C3 C 0.73057(4) 0.51605(8) 0.66442(6) 0.0178(2) Uani 1 1 d .
C4 C 0.72364(4) 0.41299(8) 0.65817(6) 0.0192(2) Uani 1 1 d .
C5 C 0.68066(4) 0.36985(8) 0.69133(6) 0.0208(2) Uani 1 1 d .
C6 C 0.64410(4) 0.42899(8) 0.72895(6) 0.0208(2) Uani 1 1 d .
C7 C 0.60129(5) 0.37621(9) 0.76396(7) 0.0256(2) Uani 1 1 d .
C8 C 0.55967(5) 0.42855(9) 0.80194(7) 0.0259(2) Uani 1 1 d .
H8 H 0.553013 0.496674 0.792693 0.031 Uiso 1 1 calc R
C9 C 0.53144(5) 0.37940(10) 0.84943(7) 0.0281(3) Uani 1 1 d .
H9 H 0.540240 0.311954 0.858226 0.034 Uiso 1 1 calc R
C10 C 0.48798(5) 0.42088(10) 0.88914(7) 0.0262(2) Uani 1 1 d .
C11 C 0.47683(5) 0.52354(10) 0.89192(7) 0.0313(3) Uani 1 1 d .
H11 H 0.498053 0.569038 0.868582 0.038 Uiso 1 1 calc R
C12 C 0.43448(6) 0.55880(11) 0.92905(8) 0.0370(3) Uani 1 1 d .
H12 H 0.427549 0.627655 0.930671 0.044 Uiso 1 1 calc R
C13 C 0.40252(5) 0.49200(12) 0.96367(8) 0.0370(3) Uani 1 1 d .
H13 H 0.373916 0.515809 0.988172 0.044 Uiso 1 1 calc R
C14 C 0.41307(5) 0.38988(12) 0.96186(8) 0.0373(3) Uani 1 1 d .
H14 H 0.391509 0.344855 0.985069 0.045 Uiso 1 1 calc R
C15 C 0.45575(5) 0.35437(11) 0.92549(7) 0.0326(3) Uani 1 1 d .
H15 H 0.463052 0.285585 0.925249 0.039 Uiso 1 1 calc R
C16 C 0.70315(5) 0.69244(8) 0.69709(7) 0.0239(2) Uani 1 1 d .
H16A H 0.735687 0.709509 0.728390 0.036 Uiso 1 1 calc GR
H16B H 0.672730 0.725380 0.715368 0.036 Uiso 1 1 calc GR
H16C H 0.706311 0.714140 0.646874 0.036 Uiso 1 1 calc GR
C17 C 0.75998(4) 0.34930(8) 0.61560(6) 0.0210(2) Uani 1 1 d .
H17A H 0.738236 0.300368 0.585575 0.025 Uiso 1 1 calc R
H17B H 0.785310 0.312706 0.650555 0.025 Uiso 1 1 calc R
C18 C 0.63194(5) 0.62530(10) 0.83519(7) 0.0311(3) Uani 1 1 d .
H18A H 0.667326 0.655473 0.839068 0.047 Uiso 1 1 calc GR
H18B H 0.632919 0.566005 0.865907 0.047 Uiso 1 1 calc GR
H18C H 0.606421 0.672568 0.851660 0.047 Uiso 1 1 calc GR
C1' C 0.81595(4) 0.50377(8) 0.61044(6) 0.0191(2) Uani 1 1 d .
C2' C 0.79148(4) 0.41410(8) 0.56485(6) 0.0198(2) Uani 1 1 d .
C3' C 0.75412(4) 0.45600(8) 0.49869(6) 0.0213(2) Uani 1 1 d .
C4' C 0.77065(5) 0.55024(9) 0.45632(6) 0.0237(2) Uani 1 1 d .
C5' C 0.82241(5) 0.59970(9) 0.49191(6) 0.0233(2) Uani 1 1 d .
C6' C 0.84566(4) 0.57480(8) 0.56460(6) 0.0205(2) Uani 1 1 d .
C7' C 0.89620(5) 0.61287(8) 0.59178(6) 0.0221(2) Uani 1 1 d .
C8' C 0.92345(4) 0.57741(9) 0.66507(6) 0.0230(2) Uani 1 1 d .
H8'A H 0.942915 0.633147 0.690489 0.028 Uiso 1 1 calc R
H8'B H 0.949584 0.525355 0.656619 0.028 Uiso 1 1 calc R
C9' C 0.88230(4) 0.53553(8) 0.71444(6) 0.0215(2) Uani 1 1 d .
H9' H 0.860254 0.590748 0.731127 0.026 Uiso 1 1 calc R
C10' C 0.91060(5) 0.48160(10) 0.78135(6) 0.0256(2) Uani 1 1 d .
C11' C 0.92375(5) 0.53344(11) 0.84785(7) 0.0348(3) Uani 1 1 d .
H11' H 0.913107 0.600298 0.851907 0.042 Uiso 1 1 calc R
C12' C 0.95264(6) 0.48612(14) 0.90819(8) 0.0458(4) Uani 1 1 d .
H12' H 0.961143 0.521185 0.952653 0.055 Uiso 1 1 calc R
C13' C 0.96888(6) 0.38680(14) 0.90249(8) 0.0468(4) Uani 1 1 d .
H13' H 0.988763 0.355420 0.942771 0.056 Uiso 1 1 calc R
C14' C 0.95555(7) 0.33483(13) 0.83721(9) 0.0474(4) Uani 1 1 d .
H14' H 0.966007 0.267818 0.833509 0.057 Uiso 1 1 calc R
C15' C 0.92647(6) 0.38195(11) 0.77654(8) 0.0376(3) Uani 1 1 d .
H15' H 0.917618 0.346264 0.732440 0.045 Uiso 1 1 calc R
C16' C 0.83586(5) 0.35134(9) 0.53275(7) 0.0242(2) Uani 1 1 d .
H16D H 0.851557 0.390036 0.495473 0.036 Uiso 1 1 calc GR
H16E H 0.820160 0.290792 0.510596 0.036 Uiso 1 1 calc GR
H16F H 0.863508 0.334084 0.572191 0.036 Uiso 1 1 calc GR
C17' C 0.72409(5) 0.62772(10) 0.45415(8) 0.0311(3) Uani 1 1 d .
H17C H 0.691545 0.598605 0.429394 0.047 Uiso 1 1 calc GR
H17D H 0.733523 0.686721 0.427463 0.047 Uiso 1 1 calc GR
H17E H 0.718244 0.646063 0.504240 0.047 Uiso 1 1 calc GR
C18' C 0.77837(5) 0.51780(11) 0.37571(7) 0.0329(3) Uani 1 1 d .
H18D H 0.805984 0.466897 0.376997 0.049 Uiso 1 1 calc GR
H18E H 0.789046 0.575123 0.348191 0.049 Uiso 1 1 calc GR
H18F H 0.744870 0.491221 0.351868 0.049 Uiso 1 1 calc GR

loop_
_atom_site_aniso_label
_atom_site_aniso_U_11
_atom_site_aniso_U_22
_atom_site_aniso_U_33
_atom_site_aniso_U_23
_atom_site_aniso_U_13
_atom_site_aniso_U_12
O1 0.0211(4) 0.0223(4) 0.0235(4) 0.0012(3) 0.0061(3) 0.0031(3)
O2 0.0181(4) 0.0173(4) 0.0245(4) -0.0002(3) 0.0070(3) -0.0014(3)
O3 0.0281(4) 0.0164(4) 0.0414(5) 0.0027(3) 0.0135(4) -0.0022(3)
O4 0.0402(5) 0.0222(5) 0.0626(6) 0.0063(4) 0.0288(5) -0.0023(4)
O1' 0.0205(4) 0.0206(4) 0.0215(4) 0.0010(3) 0.0007(3) -0.0019(3)
O2' 0.0254(4) 0.0331(5) 0.0292(4) 0.0008(4) -0.0006(3) -0.0072(4)
O3' 0.0297(4) 0.0354(5) 0.0301(4) 0.0113(4) 0.0048(3) -0.0076(4)
O4' 0.0300(4) 0.0338(5) 0.0257(4) 0.0011(3) 0.0066(3) -0.0130(4)
C1 0.0173(5) 0.0212(5) 0.0178(5) 0.0020(4) 0.0013(4) 0.0028(4)
C2 0.0192(5) 0.0192(5) 0.0178(5) 0.0015(4) 0.0006(4) 0.0002(4)
C3 0.0160(5) 0.0204(5) 0.0172(5) 0.0021(4) 0.0019(4) -0.0018(4)
C4 0.0185(5) 0.0197(5) 0.0192(5) 0.0013(4) 0.0017(4) 0.0002(4)
C5 0.0213(5) 0.0171(5) 0.0237(5) 0.0032(4) 0.0015(4) -0.0009(4)
C6 0.0187(5) 0.0212(5) 0.0225(5) 0.0038(4) 0.0028(4) -0.0002(4)
C7 0.0233(6) 0.0236(6) 0.0307(6) 0.0053(5) 0.0062(5) -0.0009(4)
C8 0.0210(5) 0.0254(6) 0.0319(6) 0.0031(5) 0.0061(5) -0.0013(4)
C9 0.0240(6) 0.0285(6) 0.0323(6) 0.0064(5) 0.0060(5) 0.0012(5)
C10 0.0197(5) 0.0354(6) 0.0238(5) 0.0034(5) 0.0034(4) -0.0025(5)
C11 0.0265(6) 0.0353(7) 0.0332(6) 0.0016(5) 0.0081(5) -0.0028(5)
C12 0.0315(7) 0.0406(8) 0.0396(7) -0.0062(6) 0.0072(5) 0.0028(6)
C13 0.0230(6) 0.0576(9) 0.0318(7) -0.0081(6) 0.0089(5) -0.0012(6)
C14 0.0279(6) 0.0542(9) 0.0315(7) 0.0014(6) 0.0103(5) -0.0111(6)
C15 0.0297(6) 0.0371(7) 0.0318(6) 0.0048(5) 0.0073(5) -0.0048(5)
C16 0.0255(6) 0.0192(5) 0.0284(6) 0.0011(4) 0.0089(4) 0.0001(4)
C17 0.0220(5) 0.0170(5) 0.0246(5) -0.0003(4) 0.0050(4) -0.0010(4)
C18 0.0319(6) 0.0340(7) 0.0282(6) -0.0081(5) 0.0077(5) -0.0026(5)
C1' 0.0170(5) 0.0198(5) 0.0209(5) -0.0002(4) 0.0044(4) 0.0003(4)
C2' 0.0200(5) 0.0187(5) 0.0211(5) -0.0013(4) 0.0047(4) -0.0010(4)
C3' 0.0207(5) 0.0227(5) 0.0213(5) -0.0030(4) 0.0057(4) -0.0001(4)
C4' 0.0211(5) 0.0285(6) 0.0217(5) 0.0031(4) 0.0032(4) -0.0019(4)
C5' 0.0218(5) 0.0243(6) 0.0247(5) 0.0016(4) 0.0067(4) -0.0007(4)
C6' 0.0197(5) 0.0198(5) 0.0228(5) -0.0007(4) 0.0059(4) -0.0008(4)
C7' 0.0222(5) 0.0213(5) 0.0241(5) -0.0041(4) 0.0081(4) -0.0016(4)
C8' 0.0187(5) 0.0247(6) 0.0258(6) -0.0028(4) 0.0038(4) -0.0022(4)
C9' 0.0192(5) 0.0231(5) 0.0223(5) -0.0036(4) 0.0032(4) -0.0014(4)
C10' 0.0177(5) 0.0355(6) 0.0241(6) 0.0028(5) 0.0043(4) -0.0029(5)
C11' 0.0284(6) 0.0462(8) 0.0291(6) -0.0014(6) 0.0002(5) -0.0061(6)
C12' 0.0341(7) 0.0760(12) 0.0258(7) 0.0040(7) -0.0040(5) -0.0117(7)
C13' 0.0276(7) 0.0760(11) 0.0361(7) 0.0269(7) -0.0005(6) -0.0026(7)
C14' 0.0440(8) 0.0506(9) 0.0477(9) 0.0194(7) 0.0058(7) 0.0112(7)
C15' 0.0410(7) 0.0386(7) 0.0327(7) 0.0043(6) 0.0015(6) 0.0079(6)
C16' 0.0239(5) 0.0221(5) 0.0275(6) -0.0028(4) 0.0071(4) 0.0017(4)
C17' 0.0250(6) 0.0295(6) 0.0386(7) 0.0083(5) 0.0025(5) 0.0005(5)
C18' 0.0310(6) 0.0464(8) 0.0217(6) 0.0005(5) 0.0046(5) -0.0069(6)

loop_
_atom_type_symbol
_atom_type_description
_atom_type_scat_dispersion_real
_atom_type_scat_dispersion_imag
_atom_type_scat_source
C C 0.0181 0.0091 'International Tables Vol C Tables 4.2.6.8 and 6.1.1.4'
H H 0.0000 0.0000 'International Tables Vol C Tables 4.2.6.8 and 6.1.1.4'
O O 0.0492 0.0322 'International Tables Vol C Tables 4.2.6.8 and 6.1.1.4'

loop_
_geom_angle_atom_site_label_1
_geom_angle_atom_site_label_2
_geom_angle_atom_site_label_3
_geom_angle
C1 O1 C18 113.46(9)
C3 O2 C1' 117.99(8)
C5 O3 H3 109.5
C1' O1' C9' 114.80(8)
C7' O4' H4' 109.5
O1 C1 C6 119.98(9)
C2 C1 O1 117.27(9)
C2 C1 C6 122.71(10)
C1 C2 C3 117.17(10)
C1 C2 C16 122.86(10)
C3 C2 C16 119.95(10)
O2 C3 C2 114.60(9)
O2 C3 C4 121.75(9)
C4 C3 C2 123.60(10)
C3 C4 C5 117.65(10)
C3 C4 C17 121.41(10)
C5 C4 C17 120.92(10)
O3 C5 C4 115.96(10)
O3 C5 C6 121.95(10)
C4 C5 C6 122.08(10)
C1 C6 C5 116.64(10)
C1 C6 C7 125.44(10)
C5 C6 C7 117.92(10)
O4 C7 C6 119.18(11)
O4 C7 C8 117.45(10)
C6 C7 C8 123.37(10)
C7 C8 H8 119.6
C9 C8 C7 120.71(11)
C9 C8 H8 119.6
C8 C9 H9 116.7
C8 C9 C10 126.53(12)
C10 C9 H9 116.7
C11 C10 C9 123.03(11)
C11 C10 C15 118.31(11)
C15 C10 C9 118.66(12)
C10 C11 H11 119.6
C12 C11 C10 120.75(12)
C12 C11 H11 119.6
C11 C12 H12 119.9
C13 C12 C11 120.20(13)
C13 C12 H12 119.9
C12 C13 H13 120.0
C14 C13 C12 119.95(12)
C14 C13 H13 120.0
C13 C14 H14 120.0
C13 C14 C15 120.05(13)
C15 C14 H14 120.0
C10 C15 H15 119.6
C14 C15 C10 120.72(13)
C14 C15 H15 119.6
C2 C16 H16A 109.5
C2 C16 H16B 109.5
C2 C16 H16C 109.5
H16A C16 H16B 109.5
H16A C16 H16C 109.5
H16B C16 H16C 109.5
C4 C17 H17A 109.4
C4 C17 H17B 109.4
C4 C17 C2' 111.22(9)
H17A C17 H17B 108.0
C2' C17 H17A 109.4
C2' C17 H17B 109.4
O1 C18 H18A 109.5
O1 C18 H18B 109.5
O1 C18 H18C 109.5
H18A C18 H18B 109.5
H18A C18 H18C 109.5
H18B C18 H18C 109.5
O2 C1' C2' 109.20(8)
O2 C1' C6' 103.98(8)
O1' C1' O2 110.24(8)
O1' C1' C2' 106.70(9)
O1' C1' C6' 114.17(9)
C6' C1' C2' 112.51(9)
C17 C2' C1' 108.32(9)
C17 C2' C3' 111.31(9)
C17 C2' C16' 110.62(9)
C1' C2' C16' 111.23(9)
C3' C2' C1' 107.84(9)
C3' C2' C16' 107.50(9)
O2' C3' C2' 120.31(10)
O2' C3' C4' 119.10(10)
C2' C3' C4' 120.51(9)
C3' C4' C17' 108.30(9)
C3' C4' C18' 107.79(10)
C5' C4' C3' 113.48(9)
C5' C4' C17' 108.59(10)
C5' C4' C18' 109.36(9)
C17' C4' C18' 109.25(10)
O3' C5' C4' 116.98(10)
O3' C5' C6' 120.88(10)
C6' C5' C4' 122.14(10)
C5' C6' C1' 118.82(10)
C7' C6' C1' 120.86(10)
C7' C6' C5' 120.28(10)
O4' C7' C6' 122.21(11)
O4' C7' C8' 117.59(10)
C6' C7' C8' 120.13(10)
C7' C8' H8'A 109.4
C7' C8' H8'B 109.4
C7' C8' C9' 111.20(9)
H8'A C8' H8'B 108.0
C9' C8' H8'A 109.4
C9' C8' H8'B 109.4
O1' C9' C8' 109.24(9)
O1' C9' H9' 109.7
O1' C9' C10' 107.84(9)
C8' C9' H9' 109.7
C10' C9' C8' 110.76(9)
C10' C9' H9' 109.7
C11' C10' C9' 120.00(12)
C15' C10' C9' 120.92(11)
C15' C10' C11' 118.99(12)
C10' C11' H11' 119.8
C12' C11' C10' 120.36(14)
C12' C11' H11' 119.8
C11' C12' H12' 119.9
C13' C12' C11' 120.18(14)
C13' C12' H12' 119.9
C12' C13' H13' 120.1
C14' C13' C12' 119.75(13)
C14' C13' H13' 120.1
C13' C14' H14' 119.9
C13' C14' C15' 120.26(15)
C15' C14' H14' 119.9
C10' C15' C14' 120.44(14)
C10' C15' H15' 119.8
C14' C15' H15' 119.8
C2' C16' H16D 109.5
C2' C16' H16E 109.5
C2' C16' H16F 109.5
H16D C16' H16E 109.5
H16D C16' H16F 109.5
H16E C16' H16F 109.5
C4' C17' H17C 109.5
C4' C17' H17D 109.5
C4' C17' H17E 109.5
H17C C17' H17D 109.5
H17C C17' H17E 109.5
H17D C17' H17E 109.5
C4' C18' H18D 109.5
C4' C18' H18E 109.5
C4' C18' H18F 109.5
H18D C18' H18E 109.5
H18D C18' H18F 109.5
H18E C18' H18F 109.5

loop_
_geom_bond_atom_site_label_1
_geom_bond_atom_site_label_2
_geom_bond_distance
O1 C1 1.3842(13)
O1 C18 1.4284(14)
O2 C3 1.3767(12)
O2 C1' 1.4562(12)
O3 H3 0.8200
O3 C5 1.3436(14)
O4 C7 1.2539(16)
O1' C1' 1.3975(13)
O1' C9' 1.4426(13)
O2' C3' 1.2100(15)
O3' C5' 1.2743(14)
O4' H4' 0.8200
O4' C7' 1.2926(14)
C1 C2 1.3821(15)
C1 C6 1.4235(15)
C2 C3 1.4102(15)
C2 C16 1.5032(15)
C3 C4 1.3803(15)
C4 C5 1.3988(15)
C4 C17 1.5039(14)
C5 C6 1.4240(15)
C6 C7 1.4692(15)
C7 C8 1.4718(16)
C8 H8 0.9300
C8 C9 1.3322(17)
C9 H9 0.9300
C9 C10 1.4634(16)
C10 C11 1.3909(19)
C10 C15 1.3991(17)
C11 H11 0.9300
C11 C12 1.3857(18)
C12 H12 0.9300
C12 C13 1.381(2)
C13 H13 0.9300
C13 C14 1.380(2)
C14 H14 0.9300
C14 C15 1.3856(19)
C15 H15 0.9300
C16 H16A 0.9600
C16 H16B 0.9600
C16 H16C 0.9600
C17 H17A 0.9700
C17 H17B 0.9700
C17 C2' 1.5287(14)
C18 H18A 0.9600
C18 H18B 0.9600
C18 H18C 0.9600
C1' C2' 1.5325(15)
C1' C6' 1.4972(15)
C2' C3' 1.5321(15)
C2' C16' 1.5410(14)
C3' C4' 1.5422(16)
C4' C5' 1.5201(16)
C4' C17' 1.5428(17)
C4' C18' 1.5451(16)
C5' C6' 1.4112(16)
C6' C7' 1.3901(16)
C7' C8' 1.4921(16)
C8' H8'A 0.9700
C8' H8'B 0.9700
C8' C9' 1.5281(15)
C9' H9' 0.9800
C9' C10' 1.5077(16)
C10' C11' 1.3885(18)
C10' C15' 1.3840(19)
C11' H11' 0.9300
C11' C12' 1.385(2)
C12' H12' 0.9300
C12' C13' 1.384(3)
C13' H13' 0.9300
C13' C14' 1.372(3)
C14' H14' 0.9300
C14' C15' 1.390(2)
C15' H15' 0.9300
C16' H16D 0.9600
C16' H16E 0.9600
C16' H16F 0.9600
C17' H17C 0.9600
C17' H17D 0.9600
C17' H17E 0.9600
C18' H18D 0.9600
C18' H18E 0.9600
C18' H18F 0.9600
